data_5910004
loop_
_publ_author_name
'Wyckoff, R. W. G.'

_publ_section_title
;
Page 260 from the second edition of Structure of Crystals by Wyckoff  
published by The Chemical Catalog Company, INC, New York in 1931 
& http://cimesg1.epfl.ch/CIOLS/crystal2.pl
;
_journal_name_full 'The second edition of Structure of Crystals'
_journal_page_first 260
_journal_page_last 260
_journal_year 1931
_chemical_formula_structural Cu2MnSn
_chemical_formula_sum 'Cu2 Mn Sn'
_space_group_IT_number 225
_symmetry_cell_setting cubic
_symmetry_Int_Tables_number 225
_symmetry_space_group_name_Hall '-F 4 2 3'
_symmetry_space_group_name_H-M 'F m -3 m'
_audit_creation_date 2005-28-12
_audit_creation_method
;
Page 260 from the second edition of Structure of Crystals by Wyckoff  
published by The Chemical Catalog Company, INC, New York in 1931 
& http://cimesg1.epfl.ch/CIOLS/crystal2.pl
;
_audit_update_record 'created by Girish Upreti, Portland State University'
_cell_angle_alpha 90
_cell_angle_beta 90
_cell_angle_gamma 90
_cell_length_a 6.16
_cell_length_b 6.16
_cell_length_c 6.16
_cell_volume 233.745
_cod_database_code 5910004

loop_
_symmetry_equiv_pos_as_xyz
x,y,z
x,-z,y
x,z,-y
z,y,-x
-z,y,x
-y,x,z
y,-x,z
z,x,y
y,z,x
-y,-z,x
z,-x,-y
-y,z,-x
-z,-x,y
-z,x,-y
y,-z,-x
x,-y,-z
-x,y,-z
-x,-y,z
y,x,-z
-y,-x,-z
z,-y,x
-z,-y,-x
-x,z,y
-x,-z,-y
-x,-y,-z
-x,z,-y
-x,-z,y
-z,-y,x
z,-y,-x
y,-x,-z
-y,x,-z
-z,-x,-y
-y,-z,-x
y,z,-x
-z,x,y
y,-z,x
z,x,-y
z,-x,y
-y,z,x
-x,y,z
x,-y,z
x,y,-z
-y,-x,z
y,x,z
-z,y,-x
z,y,x
x,-z,-y
x,z,y
x,y+1/2,z+1/2
x,-z+1/2,y+1/2
x,z+1/2,-y+1/2
z,y+1/2,-x+1/2
-z,y+1/2,x+1/2
-y,x+1/2,z+1/2
y,-x+1/2,z+1/2
z,x+1/2,y+1/2
y,z+1/2,x+1/2
-y,-z+1/2,x+1/2
z,-x+1/2,-y+1/2
-y,z+1/2,-x+1/2
-z,-x+1/2,y+1/2
-z,x+1/2,-y+1/2
y,-z+1/2,-x+1/2
x,-y+1/2,-z+1/2
-x,y+1/2,-z+1/2
-x,-y+1/2,z+1/2
y,x+1/2,-z+1/2
-y,-x+1/2,-z+1/2
z,-y+1/2,x+1/2
-z,-y+1/2,-x+1/2
-x,z+1/2,y+1/2
-x,-z+1/2,-y+1/2
-x,-y+1/2,-z+1/2
-x,z+1/2,-y+1/2
-x,-z+1/2,y+1/2
-z,-y+1/2,x+1/2
z,-y+1/2,-x+1/2
y,-x+1/2,-z+1/2
-y,x+1/2,-z+1/2
-z,-x+1/2,-y+1/2
-y,-z+1/2,-x+1/2
y,z+1/2,-x+1/2
-z,x+1/2,y+1/2
y,-z+1/2,x+1/2
z,x+1/2,-y+1/2
z,-x+1/2,y+1/2
-y,z+1/2,x+1/2
-x,y+1/2,z+1/2
x,-y+1/2,z+1/2
x,y+1/2,-z+1/2
-y,-x+1/2,z+1/2
y,x+1/2,z+1/2
-z,y+1/2,-x+1/2
z,y+1/2,x+1/2
x,-z+1/2,-y+1/2
x,z+1/2,y+1/2
x+1/2,y,z+1/2
x+1/2,-z,y+1/2
x+1/2,z,-y+1/2
z+1/2,y,-x+1/2
-z+1/2,y,x+1/2
-y+1/2,x,z+1/2
y+1/2,-x,z+1/2
z+1/2,x,y+1/2
y+1/2,z,x+1/2
-y+1/2,-z,x+1/2
z+1/2,-x,-y+1/2
-y+1/2,z,-x+1/2
-z+1/2,-x,y+1/2
-z+1/2,x,-y+1/2
y+1/2,-z,-x+1/2
x+1/2,-y,-z+1/2
-x+1/2,y,-z+1/2
-x+1/2,-y,z+1/2
y+1/2,x,-z+1/2
-y+1/2,-x,-z+1/2
z+1/2,-y,x+1/2
-z+1/2,-y,-x+1/2
-x+1/2,z,y+1/2
-x+1/2,-z,-y+1/2
-x+1/2,-y,-z+1/2
-x+1/2,z,-y+1/2
-x+1/2,-z,y+1/2
-z+1/2,-y,x+1/2
z+1/2,-y,-x+1/2
y+1/2,-x,-z+1/2
-y+1/2,x,-z+1/2
-z+1/2,-x,-y+1/2
-y+1/2,-z,-x+1/2
y+1/2,z,-x+1/2
-z+1/2,x,y+1/2
y+1/2,-z,x+1/2
z+1/2,x,-y+1/2
z+1/2,-x,y+1/2
-y+1/2,z,x+1/2
-x+1/2,y,z+1/2
x+1/2,-y,z+1/2
x+1/2,y,-z+1/2
-y+1/2,-x,z+1/2
y+1/2,x,z+1/2
-z+1/2,y,-x+1/2
z+1/2,y,x+1/2
x+1/2,-z,-y+1/2
x+1/2,z,y+1/2
x+1/2,y+1/2,z
x+1/2,-z+1/2,y
x+1/2,z+1/2,-y
z+1/2,y+1/2,-x
-z+1/2,y+1/2,x
-y+1/2,x+1/2,z
y+1/2,-x+1/2,z
z+1/2,x+1/2,y
y+1/2,z+1/2,x
-y+1/2,-z+1/2,x
z+1/2,-x+1/2,-y
-y+1/2,z+1/2,-x
-z+1/2,-x+1/2,y
-z+1/2,x+1/2,-y
y+1/2,-z+1/2,-x
x+1/2,-y+1/2,-z
-x+1/2,y+1/2,-z
-x+1/2,-y+1/2,z
y+1/2,x+1/2,-z
-y+1/2,-x+1/2,-z
z+1/2,-y+1/2,x
-z+1/2,-y+1/2,-x
-x+1/2,z+1/2,y
-x+1/2,-z+1/2,-y
-x+1/2,-y+1/2,-z
-x+1/2,z+1/2,-y
-x+1/2,-z+1/2,y
-z+1/2,-y+1/2,x
z+1/2,-y+1/2,-x
y+1/2,-x+1/2,-z
-y+1/2,x+1/2,-z
-z+1/2,-x+1/2,-y
-y+1/2,-z+1/2,-x
y+1/2,z+1/2,-x
-z+1/2,x+1/2,y
y+1/2,-z+1/2,x
z+1/2,x+1/2,-y
z+1/2,-x+1/2,y
-y+1/2,z+1/2,x
-x+1/2,y+1/2,z
x+1/2,-y+1/2,z
x+1/2,y+1/2,-z
-y+1/2,-x+1/2,z
y+1/2,x+1/2,z
-z+1/2,y+1/2,-x
z+1/2,y+1/2,x
x+1/2,-z+1/2,-y
x+1/2,z+1/2,y

loop_
_atom_site_fract_x
_atom_site_fract_y
_atom_site_fract_z
_atom_site_label
0.00000 0.00000 0.00000 Sn
0.25000 0.25000 0.25000 Cu
0.50000 0.50000 0.50000 Mn
